data_1576236
loop_
_publ_author_name
'Nater, Darryl F.'
'de Zwart, Felix J.'
'Kaeffer, Nicolas'
'Cop\'eret, Christophe'

_publ_section_title
;
 Initiating olefin metathesis: alkylidenes from molecular Mo(iv)-oxo
 species, olefins and base-promoted proton transfer
;
_journal_name_full 'Chemical Science'
_journal_paper_doi 10.1039/D5SC06662J
_journal_year 2025
_chemical_formula_moiety 'C23.1 H24.1 F27.9 Mo2 O8 Si0.9'
_chemical_formula_sum 'C23.1 H24.1 F27.9 Mo2 O8 Si0.9'
_chemical_formula_weight 1176.98
_space_group_crystal_system monoclinic
_space_group_IT_number 14
_space_group_name_Hall '-P 2ybc'
_space_group_name_H-M_alt 'P 1 21/c 1'
_atom_sites_solution_hydrogens geom
_atom_sites_solution_primary dual
_audit_creation_date 2022-03-30
_audit_creation_method
;
Olex2 1.5
(compiled 2021.12.09 svn.r5202d8cf for OlexSys, GUI svn.r6439)
;
_audit_update_record
;
2025-08-25 deposited with the CCDC.	2025-10-27 downloaded from the CCDC.
;
_cell_angle_alpha 90
_cell_angle_beta 110.743(4)
_cell_angle_gamma 90
_cell_formula_units_Z 2
_cell_length_a 10.8082(4)
_cell_length_b 17.7991(5)
_cell_length_c 10.1192(4)
_cell_measurement_reflns_used 39460
_cell_measurement_temperature 100(2)
_cell_measurement_theta_max 46.4360
_cell_measurement_theta_min 2.1660
_cell_volume 1820.51(12)
_computing_molecular_graphics 'Olex2 1.5 (Dolomanov et al., 2009)'
_computing_publication_material 'Olex2 1.5 (Dolomanov et al., 2009)'
_computing_structure_refinement 'SHELXL 2018/3 (Sheldrick, 2015)'
_computing_structure_solution 'SHELXT  (Sheldrick, 2015)'
_diffrn_ambient_temperature 100(2)
_diffrn_measured_fraction_theta_full 0.994
_diffrn_measured_fraction_theta_max 0.996
_diffrn_measurement_device 'abstract diffractometer'
_diffrn_measurement_device_type 'Bruker APEX-II CCD'
_diffrn_measurement_method '\f and \w scans'
_diffrn_radiation_type MoK\a
_diffrn_radiation_wavelength 0.71073
_diffrn_reflns_av_R_equivalents 0.0912
_diffrn_reflns_av_unetI/netI 0.0298
_diffrn_reflns_Laue_measured_fraction_full 0.994
_diffrn_reflns_Laue_measured_fraction_max 0.996
_diffrn_reflns_limit_h_max 15
_diffrn_reflns_limit_h_min -15
_diffrn_reflns_limit_k_max 25
_diffrn_reflns_limit_k_min -24
_diffrn_reflns_limit_l_max 14
_diffrn_reflns_limit_l_min -14
_diffrn_reflns_number 67950
_diffrn_reflns_point_group_measured_fraction_full 0.994
_diffrn_reflns_point_group_measured_fraction_max 0.996
_diffrn_reflns_theta_full 25.242
_diffrn_reflns_theta_max 29.999
_diffrn_reflns_theta_min 2.317
_diffrn_standards_number 0
_exptl_absorpt_coefficient_mu 0.907
_exptl_absorpt_correction_T_max 0.7482
_exptl_absorpt_correction_T_min 0.6038
_exptl_absorpt_correction_type multi-scan
_exptl_absorpt_process_details
;
SADABS-2016/2 (Bruker,2016/2) was used for absorption correction.
wR2(int) was 0.0749 before and 0.0564 after correction.
The Ratio of minimum to maximum transmission is 0.8070.
The \l/2 correction factor is Not present.
;
_exptl_crystal_colour 'clear reddish brown'
_exptl_crystal_colour_lustre clear
_exptl_crystal_colour_modifier reddish
_exptl_crystal_colour_primary brown
_exptl_crystal_density_diffrn 2.147
_exptl_crystal_description plate
_exptl_crystal_F_000 1149
_exptl_crystal_size_max 0.2
_exptl_crystal_size_mid 0.2
_exptl_crystal_size_min 0.1
_refine_diff_density_max 3.225
_refine_diff_density_min -1.159
_refine_diff_density_rms 0.217
_refine_ls_extinction_coef 0.045(5)
_refine_ls_extinction_expression Fc^*^=kFc[1+0.001xFc^2^\l^3^/sin(2\q)]^-1/4^
_refine_ls_extinction_method 'SHELXL-2018/3 (Sheldrick 2018)'
_refine_ls_goodness_of_fit_ref 1.051
_refine_ls_hydrogen_treatment constr
_refine_ls_matrix_type full
_refine_ls_number_parameters 368
_refine_ls_number_reflns 5288
_refine_ls_number_restraints 484
_refine_ls_restrained_S_all 1.090
_refine_ls_R_factor_all 0.0880
_refine_ls_R_factor_gt 0.0839
_refine_ls_shift/su_max 0.001
_refine_ls_shift/su_mean 0.000
_refine_ls_structure_factor_coef Fsqd
_refine_ls_weighting_details 'w=1/[\s^2^(Fo^2^)+(0.1443P)^2^+10.0962P] where P=(Fo^2^+2Fc^2^)/3'
_refine_ls_weighting_scheme calc
_refine_ls_wR_factor_gt 0.2282
_refine_ls_wR_factor_ref 0.2358
_reflns_Friedel_coverage 0.000
_reflns_number_gt 4948
_reflns_number_total 5288
_reflns_threshold_expression 'I > 2\s(I)'
_cod_data_source_file d5sc06662j2.cif
_cod_data_source_block dn338
_cod_original_cell_volume 1820.50(12)
_cod_original_formula_sum 'C23.10 H24.10 F27.90 Mo2 O8 Si0.90'
_cod_database_code 1576236
_shelx_shelxl_version_number 2018/3
_shelx_space_group_comment
;
The symmetry employed for this shelxl refinement is uniquely defined
by the following loop, which should always be used as a source of
symmetry information in preference to the above space-group names.
They are only intended as comments.
;
_shelx_estimated_absorpt_t_max 0.915
_shelx_estimated_absorpt_t_min 0.839
_olex2_refinement_description
;
1. Fixed Uiso
 At 1.2 times of:
  All C(H,H) groups
 At 1.5 times of:
  All C(H,H,H) groups
2. Restrained distances
 O3-C5A
 1.42 with sigma of 0.004
 O3-Si5
 1.64 with sigma of 0.004
 C9-C10A = C9-C11A = C9-C12A = C9-C12B = C5A-C6A = C5A-C7A = C5A-C8A
 1.52 with sigma of 0.01
 C5A-C6A \\sim C5A-C7A \\sim C5A-C8A
 with sigma of 0.02
 C7A-F4A \\sim C7A-F5A
 with sigma of 0.02
 F16-F17 \\sim F16-F18A \\sim F17-F18A \\sim F17-F18B \\sim F18B-F16
 with sigma of 0.02
 F10-F11 \\sim F10-F12A \\sim F11-F12A \\sim F10-F12B \\sim F11-F12B
 with sigma of 0.02
 F13-F14 \\sim F13-F15A \\sim F14-F15A \\sim F13-F15B \\sim F14-F15B
 with sigma of 0.02
 C11A-F13 \\sim C11A-F14 \\sim C11A-F15A \\sim C11B-F13 \\sim C11B-F14 \\sim
C11B-F15B
 with sigma of 0.02
 C12A-F16 \\sim C12A-F17 \\sim C12A-F18A \\sim C12B-F16 \\sim C12B-F17 \\sim
C12B-F18B
 with sigma of 0.02
 C10A-F10 \\sim C10A-F11 \\sim C10A-F12A \\sim C10B-F10 \\sim C10B-F11 \\sim
C10B-F12B
 with sigma of 0.02
3. Uiso/Uaniso restraints and constraints
Uanis(C12B) = Uanis(C12A)
Uanis(F12B) = Uanis(F10)
Uanis(F15B) = Uanis(F14)
Uanis(C5A) = Uanis(C6A)
Uanis(C9) = Uanis(O4)
Uanis(C7B) = Uanis(C6B)
Uanis(C7A) = Uanis(C6A)
4. Rigid body (RIGU) restrains
 All non-hydrogen atoms
 with sigma for 1-2 distances of 0.004 and sigma for 1-3 distances of 0.004
5. Others
 Fixed Sof: Si5(0.45) C6B(0.45) H6BA(0.45) H6BB(0.45) H6BC(0.45) C7B(0.45)
 H7BA(0.45) H7BB(0.45) H7BC(0.45) C8B(0.45) H8BA(0.45) H8BB(0.45) H8BC(0.45)
 C5A(0.55) C6A(0.55) C7A(0.55) C8A(0.55) F1A(0.55) F2A(0.55) F3A(0.55)
 F4A(0.55) F5A(0.55) F6A(0.55) F7A(0.55) F8A(0.55) F9A(0.55) C10A(0.59)
 C11A(0.59) C12A(0.59) F12A(0.59) F15A(0.59) F18A(0.59) C10B(0.41) C11B(0.41)
 C12B(0.41) F12B(0.41) F15B(0.41) F18B(0.41)
6.a Secondary CH2 refined with riding coordinates:
 C1(H1A,H1B), C2(H2A,H2B), C3(H3A,H3B), C4(H4A,H4B)
6.b Idealised Me refined as rotating group:
 C6B(H6BA,H6BB,H6BC), C7B(H7BA,H7BB,H7BC), C8B(H8BA,H8BB,H8BC)
;
_olex2_submission_special_instructions 'No special instructions were received'

loop_
_space_group_symop_operation_xyz
'x, y, z'
'-x, y+1/2, -z+1/2'
'-x, -y, -z'
'x, -y-1/2, z-1/2'

loop_
_atom_site_label
_atom_site_type_symbol
_atom_site_fract_x
_atom_site_fract_y
_atom_site_fract_z
_atom_site_U_iso_or_equiv
_atom_site_adp_type
_atom_site_occupancy
_atom_site_site_symmetry_order
_atom_site_calc_flag
_atom_site_refinement_flags_posn
_atom_site_refinement_flags_adp
_atom_site_refinement_flags_occupancy
_atom_site_disorder_assembly
_atom_site_disorder_group
Mo1 Mo 0.46224(4) 0.54078(2) 0.07100(4) 0.0242(2) Uani 1 1 d . . . . .
O1 O 0.4874(4) 0.4395(2) 0.1019(4) 0.0261(6) Uani 1 1 d . . . . .
O2 O 0.4064(5) 0.5365(2) 0.2594(4) 0.0326(8) Uani 1 1 d . . . . .
O3 O 0.5974(4) 0.6061(2) 0.1855(4) 0.0353(8) Uani 1 1 d D . . . .
O4 O 0.2801(3) 0.5744(2) -0.0237(4) 0.0298(6) Uani 1 1 d . . . . .
C1 C 0.3295(8) 0.4750(4) 0.2864(7) 0.0460(15) Uani 1 1 d . . . . .
H1A H 0.381967 0.429449 0.310500 0.055 Uiso 1 1 calc R U . . .
H1B H 0.251161 0.465393 0.204089 0.055 Uiso 1 1 calc R U . . .
C2 C 0.2922(7) 0.5012(4) 0.4090(7) 0.0471(14) Uani 1 1 d . . . . .
H2A H 0.363874 0.493697 0.498445 0.057 Uiso 1 1 calc R U . . .
H2B H 0.213532 0.475754 0.411194 0.057 Uiso 1 1 calc R U . . .
C3 C 0.2664(10) 0.5842(5) 0.3746(11) 0.066(2) Uani 1 1 d . . . . .
H3A H 0.273312 0.612912 0.458430 0.079 Uiso 1 1 calc R U . . .
H3B H 0.179570 0.592095 0.303449 0.079 Uiso 1 1 calc R U . . .
C4 C 0.3755(8) 0.6056(4) 0.3190(8) 0.0483(15) Uani 1 1 d . . . . .
H4A H 0.345110 0.644234 0.247107 0.058 Uiso 1 1 calc R U . . .
H4B H 0.452770 0.624031 0.394950 0.058 Uiso 1 1 calc R U . . .
Si5 Si 0.7116(2) 0.66793(13) 0.1948(3) 0.0099(4) Uani 0.45 1 d D . P A -1
C6B C 0.6327(11) 0.7647(6) 0.1495(12) 0.0244(14) Uani 0.45 1 d . . P A -1
H6BA H 0.620597 0.776653 0.053256 0.037 Uiso 0.45 1 calc R U P A -1
H6BB H 0.689301 0.801491 0.211089 0.037 Uiso 0.45 1 calc R U P A -1
H6BC H 0.548473 0.764646 0.161488 0.037 Uiso 0.45 1 calc R U P A -1
C7B C 0.8297(12) 0.6632(6) 0.3827(13) 0.0244(14) Uani 0.45 1 d . . P A -1
H7BA H 0.810905 0.703343 0.436150 0.037 Uiso 0.45 1 calc R U P A -1
H7BB H 0.918807 0.668038 0.384621 0.037 Uiso 0.45 1 calc R U P A -1
H7BC H 0.819768 0.615893 0.423323 0.037 Uiso 0.45 1 calc R U P A -1
C8B C 0.7979(12) 0.6445(7) 0.0710(11) 0.0190(17) Uani 0.45 1 d . . P A -1
H8BA H 0.871535 0.612128 0.117336 0.028 Uiso 0.45 1 calc R U P A -1
H8BB H 0.829215 0.689873 0.042051 0.028 Uiso 0.45 1 calc R U P A -1
H8BC H 0.737653 0.619510 -0.010438 0.028 Uiso 0.45 1 calc R U P A -1
C5A C 0.7009(12) 0.6590(8) 0.1996(18) 0.063(2) Uani 0.55 1 d D . P A 1
C6A C 0.6382(17) 0.7375(10) 0.174(2) 0.063(2) Uani 0.55 1 d D . P A 1
C7A C 0.8053(19) 0.6571(9) 0.3501(19) 0.063(2) Uani 0.55 1 d D . P A 1
C8A C 0.781(3) 0.6470(15) 0.103(3) 0.078(5) Uani 0.55 1 d D . P A 1
F1A F 0.7071(18) 0.7907(8) 0.1568(18) 0.114(5) Uani 0.55 1 d . . P A 1
F2A F 0.5890(17) 0.7524(12) 0.273(2) 0.132(6) Uani 0.55 1 d . . P A 1
F3A F 0.528(2) 0.7314(12) 0.061(2) 0.150(7) Uani 0.55 1 d . . P A 1
F4A F 0.8827(16) 0.5983(10) 0.3685(17) 0.120(5) Uani 0.55 1 d D . P A 1
F5A F 0.8831(17) 0.7143(9) 0.3880(15) 0.114(5) Uani 0.55 1 d D . P A 1
F6A F 0.7587(18) 0.6466(11) 0.4500(16) 0.118(5) Uani 0.55 1 d . . P A 1
F7A F 0.8933(16) 0.6830(10) 0.132(2) 0.128(6) Uani 0.55 1 d . . P A 1
F8A F 0.8065(17) 0.5745(9) 0.0835(19) 0.112(4) Uani 0.55 1 d . . P A 1
F9A F 0.7118(19) 0.6692(9) -0.0306(16) 0.117(5) Uani 0.55 1 d . . P A 1
C9 C 0.1888(4) 0.6152(3) -0.1424(5) 0.0298(6) Uani 1 1 d D . . . .
F10 F -0.0384(5) 0.6461(3) -0.2110(7) 0.0783(14) Uani 1 1 d D . . . .
F11 F 0.0328(5) 0.5709(4) -0.0370(7) 0.0800(16) Uani 1 1 d D . . . .
F13 F 0.0946(6) 0.6175(5) -0.3860(6) 0.107(3) Uani 1 1 d D . . . .
F14 F 0.2470(6) 0.5347(4) -0.2948(6) 0.0800(17) Uani 1 1 d D . . . .
F16 F 0.1549(7) 0.7408(4) -0.2162(8) 0.111(3) Uani 1 1 d D . . . .
F17 F 0.3305(6) 0.7186(4) -0.0384(8) 0.098(2) Uani 1 1 d D . . . .
C10A C 0.0667(8) 0.6292(6) -0.1003(10) 0.050(2) Uani 0.59 1 d D . P B 1
C11A C 0.1428(9) 0.5674(6) -0.2784(10) 0.059(2) Uani 0.59 1 d D . P B 1
C12A C 0.2518(10) 0.6877(5) -0.1648(12) 0.063(2) Uani 0.59 1 d D . P B 1
F12A F 0.0975(10) 0.6831(5) -0.0013(10) 0.074(3) Uani 0.59 1 d D . P B 1
F15A F 0.0568(8) 0.5129(5) -0.2760(12) 0.077(3) Uani 0.59 1 d D . P B 1
F18A F 0.3275(9) 0.6766(6) -0.2408(10) 0.077(3) Uani 0.59 1 d D . P B 1
C10B C 0.0444(15) 0.5914(8) -0.1549(14) 0.060(3) Uani 0.41 1 d D . P B 2
C11B C 0.2132(12) 0.6064(8) -0.2828(16) 0.068(3) Uani 0.41 1 d D . P B 2
C12B C 0.1992(12) 0.6987(6) -0.0967(13) 0.063(2) Uani 0.41 1 d D . P B 2
F12B F 0.0256(15) 0.5299(8) -0.2320(15) 0.0783(14) Uani 0.41 1 d D . P B 2
F15B F 0.3069(14) 0.6548(9) -0.2812(17) 0.0800(17) Uani 0.41 1 d D . P B 2
F18B F 0.1485(16) 0.7215(11) 0.0016(17) 0.117(6) Uani 0.41 1 d D . P B 2

loop_
_atom_site_aniso_label
_atom_site_aniso_U_11
_atom_site_aniso_U_22
_atom_site_aniso_U_33
_atom_site_aniso_U_23
_atom_site_aniso_U_13
_atom_site_aniso_U_12
Mo1 0.0236(3) 0.0240(3) 0.0265(3) 0.00006(12) 0.01091(18) -0.00096(12)
O1 0.0272(15) 0.0263(15) 0.0271(15) 0.0043(13) 0.0125(13) 0.0014(13)
O2 0.044(2) 0.0277(18) 0.0337(19) -0.0025(13) 0.0239(17) -0.0032(14)
O3 0.041(2) 0.0342(18) 0.0321(18) -0.0066(14) 0.0147(15) -0.0095(15)
O4 0.0184(11) 0.0372(15) 0.0351(14) 0.0121(11) 0.0110(10) 0.0085(10)
C1 0.063(4) 0.042(3) 0.046(3) -0.005(3) 0.035(3) -0.016(3)
C2 0.053(4) 0.054(3) 0.047(3) -0.007(3) 0.033(3) -0.012(3)
C3 0.086(6) 0.053(4) 0.087(6) -0.004(4) 0.064(5) 0.006(4)
C4 0.078(5) 0.032(3) 0.049(3) -0.005(2) 0.040(3) -0.001(3)
Si5 0.0079(9) 0.0102(9) 0.0121(9) -0.0033(7) 0.0043(7) -0.0053(7)
C6B 0.020(3) 0.021(3) 0.029(3) -0.001(3) 0.005(2) -0.008(2)
C7B 0.020(3) 0.021(3) 0.029(3) -0.001(3) 0.005(2) -0.008(2)
C8B 0.025(4) 0.018(4) 0.018(4) 0.005(3) 0.012(3) -0.003(3)
C5A 0.055(5) 0.065(5) 0.068(5) -0.004(4) 0.020(4) -0.010(3)
C6A 0.055(5) 0.065(5) 0.068(5) -0.004(4) 0.020(4) -0.010(3)
C7A 0.055(5) 0.065(5) 0.068(5) -0.004(4) 0.020(4) -0.010(3)
C8A 0.089(10) 0.073(9) 0.091(9) -0.014(9) 0.054(8) -0.024(7)
F1A 0.165(13) 0.077(7) 0.112(10) -0.015(7) 0.064(9) -0.036(8)
F2A 0.112(11) 0.173(15) 0.128(10) -0.022(11) 0.063(9) 0.016(11)
F3A 0.130(11) 0.152(15) 0.117(10) 0.012(11) -0.020(8) 0.024(10)
F4A 0.103(10) 0.129(10) 0.110(10) 0.014(9) 0.018(8) 0.039(8)
F5A 0.137(11) 0.120(9) 0.090(8) -0.042(8) 0.046(8) -0.055(9)
F6A 0.145(12) 0.138(12) 0.086(8) -0.017(8) 0.060(8) -0.022(10)
F7A 0.110(9) 0.128(12) 0.167(14) -0.041(11) 0.077(9) -0.052(9)
F8A 0.139(12) 0.093(7) 0.133(12) -0.026(8) 0.081(10) -0.015(8)
F9A 0.172(13) 0.100(9) 0.089(7) -0.018(7) 0.058(8) -0.044(9)
C9 0.0184(11) 0.0372(15) 0.0351(14) 0.0121(11) 0.0110(10) 0.0085(10)
F10 0.045(2) 0.090(4) 0.096(4) 0.011(3) 0.019(2) 0.012(2)
F11 0.057(3) 0.092(4) 0.105(4) 0.028(3) 0.045(3) 0.009(3)
F13 0.080(4) 0.178(7) 0.056(3) 0.031(4) 0.017(3) 0.059(4)
F14 0.060(3) 0.129(5) 0.052(3) 0.000(3) 0.021(2) 0.024(3)
F16 0.087(4) 0.078(4) 0.139(6) 0.055(4) 0.002(4) 0.011(3)
F17 0.074(3) 0.067(4) 0.121(5) 0.008(3) -0.003(3) -0.023(3)
C10A 0.036(4) 0.055(6) 0.066(6) 0.000(4) 0.026(4) 0.006(4)
C11A 0.040(5) 0.082(7) 0.047(5) -0.006(4) 0.007(4) 0.004(4)
C12A 0.047(5) 0.047(4) 0.089(6) 0.015(4) 0.018(4) 0.004(3)
F12A 0.080(6) 0.070(5) 0.075(5) -0.004(4) 0.033(5) 0.040(5)
F15A 0.045(4) 0.070(5) 0.106(8) -0.027(5) 0.013(4) -0.001(4)
F18A 0.046(4) 0.093(7) 0.091(7) 0.060(5) 0.024(5) 0.004(4)
C10B 0.031(5) 0.073(7) 0.074(8) 0.012(5) 0.017(6) -0.004(5)
C11B 0.044(6) 0.122(8) 0.046(6) 0.030(7) 0.025(5) 0.039(6)
C12B 0.047(5) 0.047(4) 0.089(6) 0.015(4) 0.018(4) 0.004(3)
F12B 0.045(2) 0.090(4) 0.096(4) 0.011(3) 0.019(2) 0.012(2)
F15B 0.060(3) 0.129(5) 0.052(3) 0.000(3) 0.021(2) 0.024(3)
F18B 0.119(13) 0.105(15) 0.128(12) -0.065(11) 0.045(12) -0.008(12)

loop_
_atom_type_symbol
_atom_type_description
_atom_type_scat_dispersion_real
_atom_type_scat_dispersion_imag
_atom_type_scat_source
C C 0.0033 0.0016 'International Tables Vol C Tables 4.2.6.8 and 6.1.1.4'
H H 0.0000 0.0000 'International Tables Vol C Tables 4.2.6.8 and 6.1.1.4'
F F 0.0171 0.0103 'International Tables Vol C Tables 4.2.6.8 and 6.1.1.4'
Mo Mo -1.6832 0.6857 'International Tables Vol C Tables 4.2.6.8 and 6.1.1.4'
O O 0.0106 0.0060 'International Tables Vol C Tables 4.2.6.8 and 6.1.1.4'
Si Si 0.0817 0.0704 'International Tables Vol C Tables 4.2.6.8 and 6.1.1.4'

loop_
_geom_angle_atom_site_label_1
_geom_angle_atom_site_label_2
_geom_angle_atom_site_label_3
_geom_angle
_geom_angle_site_symmetry_1
_geom_angle_site_symmetry_3
_geom_angle_publ_flag
O1 Mo1 Mo1 56.06(11) . 3_665 ?
O1 Mo1 Mo1 48.24(10) 3_665 3_665 ?
O1 Mo1 O1 104.30(13) . 3_665 ?
O1 Mo1 O2 172.07(14) 3_665 . ?
O1 Mo1 O2 83.55(14) . . ?
O1 Mo1 O3 117.47(18) . . ?
O1 Mo1 O4 116.58(16) . . ?
O2 Mo1 Mo1 139.60(10) . 3_665 ?
O3 Mo1 Mo1 112.74(12) . 3_665 ?
O3 Mo1 O1 92.10(15) . 3_665 ?
O3 Mo1 O2 83.12(16) . . ?
O3 Mo1 O4 122.25(18) . . ?
O4 Mo1 Mo1 113.09(12) . 3_665 ?
O4 Mo1 O1 93.19(15) . 3_665 ?
O4 Mo1 O2 84.10(16) . . ?
Mo1 O1 Mo1 75.70(13) . 3_665 ?
C1 O2 Mo1 122.6(3) . . ?
C1 O2 C4 109.0(5) . . ?
C4 O2 Mo1 120.2(3) . . ?
Si5 O3 Mo1 148.0(3) . . ?
C5A O3 Mo1 150.0(8) . . ?
C5A O3 Si5 2.5(7) . . ?
C9 O4 Mo1 146.2(3) . . ?
O2 C1 H1A 110.7 . . ?
O2 C1 H1B 110.7 . . ?
O2 C1 C2 105.0(5) . . ?
H1A C1 H1B 108.8 . . ?
C2 C1 H1A 110.7 . . ?
C2 C1 H1B 110.7 . . ?
C1 C2 H2A 111.6 . . ?
C1 C2 H2B 111.6 . . ?
C1 C2 C3 101.1(6) . . ?
H2A C2 H2B 109.4 . . ?
C3 C2 H2A 111.6 . . ?
C3 C2 H2B 111.6 . . ?
C2 C3 H3A 111.2 . . ?
C2 C3 H3B 111.2 . . ?
C2 C3 C4 103.0(6) . . ?
H3A C3 H3B 109.1 . . ?
C4 C3 H3A 111.2 . . ?
C4 C3 H3B 111.2 . . ?
O2 C4 C3 105.2(5) . . ?
O2 C4 H4A 110.7 . . ?
O2 C4 H4B 110.7 . . ?
C3 C4 H4A 110.7 . . ?
C3 C4 H4B 110.7 . . ?
H4A C4 H4B 108.8 . . ?
O3 Si5 C6B 109.3(4) . . ?
O3 Si5 C7B 104.9(4) . . ?
O3 Si5 C8B 111.2(4) . . ?
O3 Si5 F1A 133.3(5) . . ?
O3 Si5 F3A 79.4(6) . . ?
O3 Si5 F7A 140.5(4) . . ?
O3 Si5 F9A 102.6(4) . . ?
C6B Si5 F1A 24.0(5) . . ?
C6B Si5 F3A 35.3(6) . . ?
C6B Si5 F7A 100.5(6) . . ?
C6B Si5 F9A 84.8(6) . . ?
C7B Si5 C6B 111.7(5) . . ?
C7B Si5 F1A 100.6(6) . . ?
C7B Si5 F3A 139.7(7) . . ?
C7B Si5 F7A 86.8(7) . . ?
C7B Si5 F9A 140.4(7) . . ?
C8B Si5 C6B 109.3(5) . . ?
C8B Si5 C7B 110.4(6) . . ?
C8B Si5 F1A 95.1(6) . . ?
C8B Si5 F3A 104.6(7) . . ?
C8B Si5 F7A 31.9(6) . . ?
C8B Si5 F9A 31.6(6) . . ?
C6A Si5 O3 101.8(7) . . ?
C6A Si5 C6B 9.7(9) . . ?
C6A Si5 C7B 108.9(9) . . ?
C6A Si5 C8B 118.5(9) . . ?
C6A Si5 C7A 112.3(10) . . ?
C6A Si5 F1A 32.1(8) . . ?
C6A Si5 F3A 33.7(9) . . ?
C6A Si5 F7A 110.0(9) . . ?
C6A Si5 F9A 92.5(9) . . ?
C7A Si5 O3 100.6(7) . . ?
C7A Si5 C6B 115.6(7) . . ?
C7A Si5 C7B 4.8(8) . . ?
C7A Si5 C8B 110.6(9) . . ?
C7A Si5 F1A 105.3(7) . . ?
C7A Si5 F3A 141.8(9) . . ?
C7A Si5 F7A 88.8(10) . . ?
C7A Si5 F9A 141.5(10) . . ?
C8A Si5 O3 110.3(11) . . ?
C8A Si5 C6B 111.8(12) . . ?
C8A Si5 C7B 108.7(13) . . ?
C8A Si5 C8B 2.5(14) . . ?
C8A Si5 C6A 121.0(14) . . ?
C8A Si5 C7A 108.7(15) . . ?
C8A Si5 F1A 97.3(12) . . ?
C8A Si5 F3A 106.9(14) . . ?
C8A Si5 F7A 32.0(12) . . ?
C8A Si5 F9A 33.8(13) . . ?
F1A Si5 F3A 56.3(7) . . ?
F1A Si5 F7A 78.7(7) . . ?
F1A Si5 F9A 79.9(6) . . ?
F3A Si5 F7A 115.6(8) . . ?
F3A Si5 F9A 73.1(8) . . ?
F9A Si5 F7A 54.2(7) . . ?
Si5 C6B H6BA 109.5 . . ?
Si5 C6B H6BB 109.5 . . ?
Si5 C6B H6BC 109.5 . . ?
Si5 C6B C5A 5.2(3) . . ?
H6BA C6B H6BB 109.5 . . ?
H6BA C6B H6BC 109.5 . . ?
H6BB C6B H6BC 109.5 . . ?
C5A C6B H6BA 111.6 . . ?
C5A C6B H6BB 112.4 . . ?
C5A C6B H6BC 104.3 . . ?
C6A C6B Si5 27(2) . . ?
C6A C6B H6BA 128.7 . . ?
C6A C6B H6BB 111.8 . . ?
C6A C6B H6BC 83.9 . . ?
C6A C6B C5A 22(2) . . ?
C6A C6B F1A 118(3) . . ?
C6A C6B F2A 60(3) . . ?
C6A C6B F3A 81(3) . . ?
F1A C6B Si5 97.7(14) . . ?
F1A C6B H6BA 76.5 . . ?
F1A C6B H6BB 42.0 . . ?
F1A C6B H6BC 147.3 . . ?
F1A C6B C5A 102.8(14) . . ?
F1A C6B F2A 122.6(16) . . ?
F1A C6B F3A 144.3(19) . . ?
F2A C6B Si5 85.1(9) . . ?
F2A C6B H6BA 155.2 . . ?
F2A C6B H6BB 82.9 . . ?
F2A C6B H6BC 45.8 . . ?
F2A C6B C5A 81.4(11) . . ?
F3A C6B Si5 87.8(10) . . ?
F3A C6B H6BA 68.4 . . ?
F3A C6B H6BB 161.7 . . ?
F3A C6B H6BC 57.1 . . ?
F3A C6B C5A 84.3(11) . . ?
F3A C6B F2A 93.0(14) . . ?
Si5 C7B H7BA 109.5 . . ?
Si5 C7B H7BB 109.5 . . ?
Si5 C7B H7BC 109.5 . . ?
Si5 C7B C5A 6.5(3) . . ?
H7BA C7B H7BB 109.5 . . ?
H7BA C7B H7BC 109.5 . . ?
H7BB C7B H7BC 109.5 . . ?
C5A C7B H7BA 110.7 . . ?
C5A C7B H7BB 114.2 . . ?
C5A C7B H7BC 103.3 . . ?
F4A C7B Si5 95.4(9) . . ?
F4A C7B H7BA 154.0 . . ?
F4A C7B H7BB 67.0 . . ?
F4A C7B H7BC 52.9 . . ?
F4A C7B C5A 93.2(11) . . ?
F5A C7B Si5 100.0(12) . . ?
F5A C7B H7BA 63.7 . . ?
F5A C7B H7BB 53.4 . . ?
F5A C7B H7BC 150.0 . . ?
F5A C7B C5A 106.4(13) . . ?
F5A C7B F4A 120.3(16) . . ?
F5A C7B F6A 127.5(16) . . ?
F6A C7B Si5 103.8(10) . . ?
F6A C7B H7BA 64.4 . . ?
F6A C7B H7BB 146.0 . . ?
F6A C7B H7BC 50.6 . . ?
F6A C7B C5A 98.4(11) . . ?
F6A C7B F4A 103.2(14) . . ?
Si5 C8B H8BA 109.5 . . ?
Si5 C8B H8BB 109.5 . . ?
Si5 C8B H8BC 109.5 . . ?
Si5 C8B C5A 5.6(3) . . ?
H8BA C8B H8BB 109.5 . . ?
H8BA C8B H8BC 109.5 . . ?
H8BB C8B H8BC 109.5 . . ?
C5A C8B H8BA 107.5 . . ?
C5A C8B H8BB 115.0 . . ?
C5A C8B H8BC 105.7 . . ?
F7A C8B Si5 94.1(10) . . ?
F7A C8B H8BA 71.5 . . ?
F7A C8B H8BB 49.5 . . ?
F7A C8B H8BC 153.8 . . ?
F7A C8B C5A 98.5(11) . . ?
F7A C8B F8A 119.5(15) . . ?
F8A C8B Si5 101.1(9) . . ?
F8A C8B H8BA 48.2 . . ?
F8A C8B H8BB 147.7 . . ?
F8A C8B H8BC 68.2 . . ?
F8A C8B C5A 95.8(10) . . ?
F9A C8B Si5 94.2(10) . . ?
F9A C8B H8BA 153.6 . . ?
F9A C8B H8BB 71.4 . . ?
F9A C8B H8BC 49.4 . . ?
F9A C8B C5A 95.0(11) . . ?
F9A C8B F7A 119.5(15) . . ?
F9A C8B F8A 117.2(14) . . ?
O3 C5A C6B 112.6(10) . . ?
O3 C5A C7B 113.8(10) . . ?
O3 C5A C8B 115.7(11) . . ?
O3 C5A C6A 107.4(12) . . ?
O3 C5A C7A 110.9(11) . . ?
O3 C5A C8A 116.4(14) . . ?
C7B C5A C6B 106.6(8) . . ?
C7B C5A C8B 106.0(8) . . ?
C8B C5A C6B 100.9(7) . . ?
C6A C5A C6B 7.7(8) . . ?
C6A C5A C7B 104.8(11) . . ?
C6A C5A C8B 108.5(11) . . ?
C6A C5A C7A 108.0(14) . . ?
C6A C5A C8A 109.6(16) . . ?
C7A C5A C6B 110.0(10) . . ?
C7A C5A C7B 3.6(8) . . ?
C7A C5A C8B 106.1(12) . . ?
C8A C5A C6B 102.0(13) . . ?
C8A C5A C7B 104.2(14) . . ?
C8A C5A C8B 1.9(13) . . ?
C8A C5A C7A 104.2(16) . . ?
Si5 C6A C5A 7.4(3) . . ?
C6B C6A Si5 143(3) . . ?
C6B C6A C5A 150(3) . . ?
C6B C6A F1A 40(2) . . ?
C6B C6A F2A 100(3) . . ?
C6B C6A F3A 76(3) . . ?
F1A C6A Si5 110.1(15) . . ?
F1A C6A C5A 117.5(14) . . ?
F1A C6A F2A 112.1(18) . . ?
F1A C6A F3A 109.5(19) . . ?
F2A C6A Si5 114.4(17) . . ?
F2A C6A C5A 109.3(18) . . ?
F2A C6A F3A 101.0(18) . . ?
F3A C6A Si5 109.3(16) . . ?
F3A C6A C5A 106.0(16) . . ?
C5A C7A Si5 7.9(3) . . ?
F4A C7A Si5 113.4(14) . . ?
F4A C7A C5A 111.4(14) . . ?
F5A C7A Si5 109.1(14) . . ?
F5A C7A C5A 116.7(14) . . ?
F5A C7A F4A 105.8(17) . . ?
F5A C7A F6A 106.0(16) . . ?
F6A C7A Si5 121.0(16) . . ?
F6A C7A C5A 115.1(17) . . ?
F6A C7A F4A 100.3(16) . . ?
Si5 C8A C5A 7.3(4) . . ?
F7A C8A Si5 112(2) . . ?
F7A C8A C5A 118.4(19) . . ?
F7A C8A F8A 106(2) . . ?
F7A C8A F9A 103(2) . . ?
F8A C8A Si5 121.4(18) . . ?
F8A C8A C5A 114.4(19) . . ?
F8A C8A F9A 102(2) . . ?
F9A C8A Si5 110(2) . . ?
F9A C8A C5A 111(2) . . ?
C6B F1A Si5 58.3(11) . . ?
C6B F1A C6A 22.2(11) . . ?
C6A F1A Si5 37.8(9) . . ?
C6A F2A C6B 20.7(8) . . ?
C6B F3A Si5 57.0(8) . . ?
C6B F3A C6A 23.4(8) . . ?
C6A F3A Si5 36.9(9) . . ?
C7A F4A C7B 15.7(8) . . ?
C7B F5A C7A 13.8(11) . . ?
C7B F6A C7A 16.1(8) . . ?
C8B F7A Si5 54.1(7) . . ?
C8B F7A C8A 18.8(10) . . ?
C8A F7A Si5 35.6(10) . . ?
C8B F8A C8A 18.2(9) . . ?
C8B F9A Si5 54.2(7) . . ?
C8B F9A C8A 17.9(10) . . ?
C8A F9A Si5 36.4(10) . . ?
O4 C9 C10A 104.4(5) . . ?
O4 C9 C11A 111.8(5) . . ?
O4 C9 C12A 109.9(5) . . ?
O4 C9 C10B 107.1(5) . . ?
O4 C9 C11B 115.0(5) . . ?
O4 C9 C12B 106.1(6) . . ?
C11A C9 C10A 107.3(6) . . ?
C12A C9 C10A 112.3(6) . . ?
C12A C9 C11A 110.9(7) . . ?
C11B C9 C10B 112.7(8) . . ?
C11B C9 C12B 110.8(8) . . ?
C12B C9 C10B 104.3(8) . . ?
F10 C10A C9 111.5(7) . . ?
F10 C10A F11 106.6(7) . . ?
F10 C10A F12A 112.5(8) . . ?
F11 C10A C9 114.5(7) . . ?
F11 C10A F12A 103.6(8) . . ?
F12A C10A C9 108.1(7) . . ?
F13 C11A C9 105.3(7) . . ?
F14 C11A C9 109.5(7) . . ?
F14 C11A F13 106.7(8) . . ?
F14 C11A F15A 107.9(8) . . ?
F15A C11A C9 112.8(8) . . ?
F15A C11A F13 114.5(8) . . ?
F16 C12A C9 108.7(7) . . ?
F16 C12A F17 102.4(8) . . ?
F17 C12A C9 111.4(8) . . ?
F18A C12A C9 111.3(8) . . ?
F18A C12A F16 115.5(9) . . ?
F18A C12A F17 107.1(8) . . ?
F10 C10B C9 109.8(10) . . ?
F10 C10B F12B 115.1(12) . . ?
F11 C10B C9 114.7(10) . . ?
F11 C10B F10 109.6(10) . . ?
F11 C10B F12B 105.4(11) . . ?
F12B C10B C9 102.2(11) . . ?
F13 C11B C9 105.8(9) . . ?
F14 C11B C9 108.7(10) . . ?
F14 C11B F13 106.4(10) . . ?
F15B C11B C9 107.6(13) . . ?
F15B C11B F13 115.2(12) . . ?
F15B C11B F14 112.8(11) . . ?
F16 C12B C9 107.4(8) . . ?
F16 C12B F17 103.0(9) . . ?
F17 C12B C9 109.3(8) . . ?
F18B C12B C9 120.0(12) . . ?
F18B C12B F16 112.4(11) . . ?
F18B C12B F17 103.4(10) . . ?

loop_
_geom_bond_atom_site_label_1
_geom_bond_atom_site_label_2
_geom_bond_distance
_geom_bond_site_symmetry_2
_geom_bond_publ_flag
Mo1 Mo1 2.3812(8) 3_665 ?
Mo1 O1 1.833(4) . ?
Mo1 O1 2.039(3) 3_665 ?
Mo1 O2 2.195(4) . ?
Mo1 O3 1.905(3) . ?
Mo1 O4 1.954(3) . ?
O2 C1 1.458(7) . ?
O2 C4 1.459(7) . ?
O3 Si5 1.631(3) . ?
O3 C5A 1.429(4) . ?
O4 C9 1.451(6) . ?
C1 H1A 0.9700 . ?
C1 H1B 0.9700 . ?
C1 C2 1.508(9) . ?
C2 H2A 0.9700 . ?
C2 H2B 0.9700 . ?
C2 C3 1.521(12) . ?
C3 H3A 0.9700 . ?
C3 H3B 0.9700 . ?
C3 C4 1.524(10) . ?
C4 H4A 0.9700 . ?
C4 H4B 0.9700 . ?
Si5 C6B 1.904(12) . ?
Si5 C7B 1.880(11) . ?
Si5 C8B 1.854(11) . ?
Si5 C6A 1.446(18) . ?
Si5 C7A 1.551(18) . ?
Si5 C8A 1.438(19) . ?
Si5 F1A 2.217(14) . ?
Si5 F3A 2.270(17) . ?
Si5 F7A 2.285(14) . ?
Si5 F9A 2.281(14) . ?
C6B H6BA 0.9600 . ?
C6B H6BB 0.9600 . ?
C6B H6BC 0.9600 . ?
C6B C5A 2.019(17) . ?
C6B C6A 0.538(16) . ?
C6B F1A 0.909(18) . ?
C6B F2A 1.50(2) . ?
C6B F3A 1.31(2) . ?
C7B H7BA 0.9600 . ?
C7B H7BB 0.9600 . ?
C7B H7BC 0.9600 . ?
C7B C5A 1.885(19) . ?
C7B F4A 1.32(2) . ?
C7B F5A 1.068(19) . ?
C7B F6A 1.23(2) . ?
C8B H8BA 0.9600 . ?
C8B H8BB 0.9600 . ?
C8B H8BC 0.9600 . ?
C8B C5A 1.955(18) . ?
C8B F7A 1.210(19) . ?
C8B F8A 1.25(2) . ?
C8B F9A 1.20(2) . ?
C5A C6A 1.536(9) . ?
C5A C7A 1.542(9) . ?
C5A C8A 1.537(9) . ?
C6A F1A 1.26(2) . ?
C6A F2A 1.31(2) . ?
C6A F3A 1.34(2) . ?
C7A F4A 1.311(18) . ?
C7A F5A 1.289(16) . ?
C7A F6A 1.29(3) . ?
C8A F7A 1.31(3) . ?
C8A F8A 1.35(3) . ?
C8A F9A 1.35(3) . ?
C9 C10A 1.544(8) . ?
C9 C11A 1.543(8) . ?
C9 C12A 1.513(8) . ?
C9 C10B 1.579(17) . ?
C9 C11B 1.542(17) . ?
C9 C12B 1.547(9) . ?
F10 C10A 1.317(10) . ?
F10 C10B 1.308(12) . ?
F11 C10A 1.337(10) . ?
F11 C10B 1.296(12) . ?
F13 C11A 1.360(11) . ?
F13 C11B 1.351(12) . ?
F14 C11A 1.330(10) . ?
F14 C11B 1.344(13) . ?
F16 C12A 1.370(10) . ?
F16 C12B 1.358(12) . ?
F17 C12A 1.375(11) . ?
F17 C12B 1.377(12) . ?
C10A F12A 1.341(11) . ?
C11A F15A 1.349(11) . ?
C12A F18A 1.321(11) . ?
C10B F12B 1.318(13) . ?
C11B F15B 1.325(13) . ?
C12B F18B 1.358(13) . ?

loop_
_geom_torsion_atom_site_label_1
_geom_torsion_atom_site_label_2
_geom_torsion_atom_site_label_3
_geom_torsion_atom_site_label_4
_geom_torsion
_geom_torsion_site_symmetry_1
_geom_torsion_site_symmetry_2
_geom_torsion_site_symmetry_3
_geom_torsion_site_symmetry_4
_geom_torsion_publ_flag
Mo1 O2 C1 C2 -169.7(4) . . . . ?
Mo1 O2 C4 C3 145.1(6) . . . . ?
Mo1 O3 Si5 C6B 83.6(6) . . . . ?
Mo1 O3 Si5 C7B -156.5(6) . . . . ?
Mo1 O3 Si5 C8B -37.2(7) . . . . ?
Mo1 O3 Si5 C6A 90.0(10) . . . . ?
Mo1 O3 Si5 C7A -154.3(9) . . . . ?
Mo1 O3 Si5 C8A -39.7(14) . . . . ?
Mo1 O3 Si5 F1A 82.6(8) . . . . ?
Mo1 O3 Si5 F3A 64.5(8) . . . . ?
Mo1 O3 Si5 F7A -53.2(11) . . . . ?
Mo1 O3 Si5 F9A -5.3(8) . . . . ?
Mo1 O3 C5A C6B 83.8(18) . . . . ?
Mo1 O3 C5A C7B -154.7(8) . . . . ?
Mo1 O3 C5A C8B -32(2) . . . . ?
Mo1 O3 C5A C6A 89.8(19) . . . . ?
Mo1 O3 C5A C7A -152.4(11) . . . . ?
Mo1 O3 C5A C8A -33(3) . . . . ?
Mo1 O4 C9 C10A -164.3(6) . . . . ?
Mo1 O4 C9 C11A 79.9(8) . . . . ?
Mo1 O4 C9 C12A -43.7(9) . . . . ?
Mo1 O4 C9 C10B 163.0(7) . . . . ?
Mo1 O4 C9 C11B 36.8(10) . . . . ?
Mo1 O4 C9 C12B -86.0(8) . . . . ?
O1 Mo1 O1 Mo1 0.000(0) 3_665 . . 3_665 ?
O2 Mo1 O1 Mo1 -178.86(14) . . . 3_665 ?
O2 C1 C2 C3 37.5(8) . . . . ?
O3 Mo1 O1 Mo1 -100.09(16) . . . 3_665 ?
O3 Si5 C7B C5A 3(5) . . . . ?
O3 Si5 C7B F4A 73.6(11) . . . . ?
O3 Si5 C7B F5A -164.4(12) . . . . ?
O3 Si5 C7B F6A -31.5(12) . . . . ?
O3 Si5 C8B C5A -18(5) . . . . ?
O3 Si5 C8B F7A -160.6(11) . . . . ?
O3 Si5 C8B F8A -39.4(12) . . . . ?
O3 Si5 C8B F9A 79.4(10) . . . . ?
O3 Si5 C6A C6B -142(5) . . . . ?
O3 Si5 C6A C5A 15(5) . . . . ?
O3 Si5 C6A F1A -169.9(14) . . . . ?
O3 Si5 C6A F2A 62.8(16) . . . . ?
O3 Si5 C6A F3A -49.5(17) . . . . ?
O3 Si5 C7A C5A 3(5) . . . . ?
O3 Si5 C7A F4A 79.0(17) . . . . ?
O3 Si5 C7A F5A -163.3(14) . . . . ?
O3 Si5 C7A F6A -40.1(16) . . . . ?
O3 Si5 C8A C5A -18(5) . . . . ?
O3 Si5 C8A F7A -163.7(18) . . . . ?
O3 Si5 C8A F8A -36(3) . . . . ?
O3 Si5 C8A F9A 82.2(19) . . . . ?
O3 C5A C6A Si5 -162(6) . . . . ?
O3 C5A C6A C6B -134(6) . . . . ?
O3 C5A C6A F1A -167.6(16) . . . . ?
O3 C5A C6A F2A 63.3(19) . . . . ?
O3 C5A C6A F3A -45(2) . . . . ?
O3 C5A C7A Si5 -177(6) . . . . ?
O3 C5A C7A F4A 76(2) . . . . ?
O3 C5A C7A F5A -161.9(17) . . . . ?
O3 C5A C7A F6A -37(2) . . . . ?
O3 C5A C8A Si5 158(6) . . . . ?
O3 C5A C8A F7A -165(2) . . . . ?
O3 C5A C8A F8A -39(3) . . . . ?
O3 C5A C8A F9A 76(2) . . . . ?
O4 Mo1 O1 Mo1 101.06(15) . . . 3_665 ?
O4 C9 C10A F10 -161.9(7) . . . . ?
O4 C9 C10A F11 -40.8(9) . . . . ?
O4 C9 C10A F12A 74.0(8) . . . . ?
O4 C9 C11A F13 -161.3(5) . . . . ?
O4 C9 C11A F14 -47.0(9) . . . . ?
O4 C9 C11A F15A 73.2(8) . . . . ?
O4 C9 C12A F16 -148.0(7) . . . . ?
O4 C9 C12A F17 -35.9(9) . . . . ?
O4 C9 C12A F18A 83.7(9) . . . . ?
O4 C9 C10B F10 151.8(8) . . . . ?
O4 C9 C10B F11 27.9(11) . . . . ?
O4 C9 C10B F12B -85.6(9) . . . . ?
O4 C9 C11B F13 153.3(7) . . . . ?
O4 C9 C11B F14 39.4(10) . . . . ?
O4 C9 C11B F15B -83.0(10) . . . . ?
O4 C9 C12B F16 158.5(7) . . . . ?
O4 C9 C12B F17 47.5(9) . . . . ?
O4 C9 C12B F18B -71.6(12) . . . . ?
C1 O2 C4 C3 -4.3(8) . . . . ?
C1 C2 C3 C4 -39.5(8) . . . . ?
C2 C3 C4 O2 27.6(9) . . . . ?
C4 O2 C1 C2 -21.1(8) . . . . ?
Si5 O3 C5A C6B 46(18) . . . . ?
Si5 O3 C5A C7B 168(19) . . . . ?
Si5 O3 C5A C8B -69(18) . . . . ?
Si5 O3 C5A C6A 52(18) . . . . ?
Si5 O3 C5A C7A 170(19) . . . . ?
Si5 O3 C5A C8A -71(18) . . . . ?
Si5 C6B C6A C5A -5.9(16) . . . . ?
Si5 C6B C6A F1A 44(6) . . . . ?
Si5 C6B C6A F2A 158(6) . . . . ?
Si5 C6B C6A F3A -103(5) . . . . ?
Si5 C6B F1A C6A -19(3) . . . . ?
Si5 C6B F2A C6A -10(3) . . . . ?
Si5 C6B F3A C6A 26(2) . . . . ?
Si5 C7B C5A O3 -176(6) . . . . ?
Si5 C7B C5A C6B -51(5) . . . . ?
Si5 C7B C5A C8B 56(5) . . . . ?
Si5 C7B C5A C6A -59(5) . . . . ?
Si5 C7B C5A C7A 147(20) . . . . ?
Si5 C7B C5A C8A 56(5) . . . . ?
Si5 C7B F4A C7A -16(5) . . . . ?
Si5 C7B F5A C7A -5(6) . . . . ?
Si5 C7B F6A C7A 18(4) . . . . ?
Si5 C8B F7A C8A 9(5) . . . . ?
Si5 C8B F8A C8A -4(5) . . . . ?
Si5 C8B F9A C8A -4(5) . . . . ?
Si5 C6A F1A C6B 154(4) . . . . ?
Si5 C6A F2A C6B 165(4) . . . . ?
Si5 C6A F3A C6B -142(3) . . . . ?
Si5 C7A F4A C7B 159(6) . . . . ?
Si5 C7A F5A C7B 174(7) . . . . ?
Si5 C7A F6A C7B -155(5) . . . . ?
Si5 C8A F7A C8B -168(7) . . . . ?
Si5 C8A F8A C8B 173(7) . . . . ?
Si5 C8A F9A C8B 174(6) . . . . ?
C6B Si5 C7B C5A 122(5) . . . . ?
C6B Si5 C7B F4A -168.2(10) . . . . ?
C6B Si5 C7B F5A -46.1(14) . . . . ?
C6B Si5 C7B F6A 86.8(12) . . . . ?
C6B Si5 C8B C5A -139(5) . . . . ?
C6B Si5 C8B F7A 78.7(12) . . . . ?
C6B Si5 C8B F8A -160.2(11) . . . . ?
C6B Si5 C8B F9A -41.3(11) . . . . ?
C6B Si5 C6A C5A 157(8) . . . . ?
C6B Si5 C6A F1A -28(4) . . . . ?
C6B Si5 C6A F2A -156(6) . . . . ?
C6B Si5 C6A F3A 92(6) . . . . ?
C6B Si5 C7A C5A 120(5) . . . . ?
C6B Si5 C7A F4A -163.4(13) . . . . ?
C6B Si5 C7A F5A -45.8(19) . . . . ?
C6B Si5 C7A F6A 77.4(16) . . . . ?
C6B Si5 C8A C5A -140(5) . . . . ?
C6B Si5 C8A F7A 74(2) . . . . ?
C6B Si5 C8A F8A -158(2) . . . . ?
C6B Si5 C8A F9A -40(2) . . . . ?
C6B C5A C6A Si5 -28(9) . . . . ?
C6B C5A C6A F1A -34(5) . . . . ?
C6B C5A C6A F2A -163(7) . . . . ?
C6B C5A C6A F3A 89(7) . . . . ?
C6B C5A C7A Si5 -51(5) . . . . ?
C6B C5A C7A F4A -158.3(15) . . . . ?
C6B C5A C7A F5A -37(2) . . . . ?
C6B C5A C7A F6A 88.5(15) . . . . ?
C6B C5A C8A Si5 35(5) . . . . ?
C6B C5A C8A F7A 72(3) . . . . ?
C6B C5A C8A F8A -162(2) . . . . ?
C6B C5A C8A F9A -47(2) . . . . ?
C6B C6A F1A Si5 -154(4) . . . . ?
C6B C6A F3A Si5 142(3) . . . . ?
C7B Si5 C8B C5A 98(5) . . . . ?
C7B Si5 C8B F7A -44.6(13) . . . . ?
C7B Si5 C8B F8A 76.6(12) . . . . ?
C7B Si5 C8B F9A -164.6(9) . . . . ?
C7B Si5 C6A C6B 108(5) . . . . ?
C7B Si5 C6A C5A -95(5) . . . . ?
C7B Si5 C6A F1A 79.7(17) . . . . ?
C7B Si5 C6A F2A -47.6(17) . . . . ?
C7B Si5 C6A F3A -159.9(15) . . . . ?
C7B Si5 C7A C5A 156(14) . . . . ?
C7B Si5 C7A F4A -127(14) . . . . ?
C7B Si5 C7A F5A -10(12) . . . . ?
C7B Si5 C7A F6A 114(14) . . . . ?
C7B Si5 C8A C5A 96(5) . . . . ?
C7B Si5 C8A F7A -49(2) . . . . ?
C7B Si5 C8A F8A 78(3) . . . . ?
C7B Si5 C8A F9A -163.3(15) . . . . ?
C7B C5A C6A Si5 76(5) . . . . ?
C7B C5A C6A C6B 105(7) . . . . ?
C7B C5A C6A F1A 71(2) . . . . ?
C7B C5A C6A F2A -58.0(16) . . . . ?
C7B C5A C6A F3A -166.1(15) . . . . ?
C7B C5A C7A Si5 -32(20) . . . . ?
C7B C5A C7A F4A -139(20) . . . . ?
C7B C5A C7A F5A -18(17) . . . . ?
C7B C5A C7A F6A 107(19) . . . . ?
C7B C5A C8A Si5 -76(5) . . . . ?
C7B C5A C8A F7A -39(3) . . . . ?
C7B C5A C8A F8A 88(2) . . . . ?
C7B C5A C8A F9A -157.9(17) . . . . ?
C8B Si5 C7B C5A -116(5) . . . . ?
C8B Si5 C7B F4A -46.3(11) . . . . ?
C8B Si5 C7B F5A 75.8(14) . . . . ?
C8B Si5 C7B F6A -151.4(12) . . . . ?
C8B Si5 C6A C6B -19(6) . . . . ?
C8B Si5 C6A C5A 137(5) . . . . ?
C8B Si5 C6A F1A -47.7(18) . . . . ?
C8B Si5 C6A F2A -174.9(13) . . . . ?
C8B Si5 C6A F3A 72.7(18) . . . . ?
C8B Si5 C7A C5A -115(5) . . . . ?
C8B Si5 C7A F4A -38.6(18) . . . . ?
C8B Si5 C7A F5A 79.1(16) . . . . ?
C8B Si5 C7A F6A -157.7(14) . . . . ?
C8B Si5 C8A C5A -129(31) . . . . ?
C8B Si5 C8A F7A 86(31) . . . . ?
C8B Si5 C8A F8A -147(33) . . . . ?
C8B Si5 C8A F9A -28(30) . . . . ?
C8B C5A C6A Si5 -37(5) . . . . ?
C8B C5A C6A C6B -8(7) . . . . ?
C8B C5A C6A F1A -42(2) . . . . ?
C8B C5A C6A F2A -171.0(13) . . . . ?
C8B C5A C6A F3A 80.9(16) . . . . ?
C8B C5A C7A Si5 57(5) . . . . ?
C8B C5A C7A F4A -49.9(17) . . . . ?
C8B C5A C7A F5A 71.7(19) . . . . ?
C8B C5A C7A F6A -163.2(14) . . . . ?
C8B C5A C8A Si5 91(39) . . . . ?
C8B C5A C8A F7A 128(40) . . . . ?
C8B C5A C8A F8A -105(39) . . . . ?
C8B C5A C8A F9A 9(37) . . . . ?
C5A O3 Si5 C6B -131(18) . . . . ?
C5A O3 Si5 C7B -12(18) . . . . ?
C5A O3 Si5 C8B 108(18) . . . . ?
C5A O3 Si5 C6A -125(18) . . . . ?
C5A O3 Si5 C7A -9(18) . . . . ?
C5A O3 Si5 C8A 105(18) . . . . ?
C5A O3 Si5 F1A -132(18) . . . . ?
C5A O3 Si5 F3A -151(18) . . . . ?
C5A O3 Si5 F7A 92(18) . . . . ?
C5A O3 Si5 F9A 140(18) . . . . ?
C5A C6B C6A Si5 5.9(16) . . . . ?
C5A C6B C6A F1A 50(8) . . . . ?
C5A C6B C6A F2A 163(7) . . . . ?
C5A C6B C6A F3A -98(6) . . . . ?
C5A C6B F1A Si5 1.2(6) . . . . ?
C5A C6B F1A C6A -17(3) . . . . ?
C5A C6B F2A C6A -6(3) . . . . ?
C5A C6B F3A Si5 -3.9(5) . . . . ?
C5A C6B F3A C6A 22(2) . . . . ?
C5A C7B F4A C7A -9(5) . . . . ?
C5A C7B F5A C7A -6(6) . . . . ?
C5A C7B F6A C7A 14(4) . . . . ?
C5A C8B F7A Si5 -3.5(5) . . . . ?
C5A C8B F7A C8A 5(5) . . . . ?
C5A C8B F8A C8A -6(5) . . . . ?
C5A C8B F9A Si5 5.6(3) . . . . ?
C5A C8B F9A C8A 1(5) . . . . ?
C5A C6A F1A Si5 0.7(8) . . . . ?
C5A C6A F1A C6B 154(5) . . . . ?
C5A C6A F2A C6B 171(4) . . . . ?
C5A C6A F3A Si5 -7.0(6) . . . . ?
C5A C6A F3A C6B -149(3) . . . . ?
C5A C7A F4A C7B 168(6) . . . . ?
C5A C7A F5A C7B 172(7) . . . . ?
C5A C7A F6A C7B -161(5) . . . . ?
C5A C8A F7A Si5 -4.7(8) . . . . ?
C5A C8A F7A C8B -173(7) . . . . ?
C5A C8A F8A C8B 171(7) . . . . ?
C5A C8A F9A Si5 7.7(4) . . . . ?
C5A C8A F9A C8B -178(6) . . . . ?
C6A Si5 C7B C5A 112(5) . . . . ?
C6A Si5 C7B F4A -178.1(12) . . . . ?
C6A Si5 C7B F5A -56.1(16) . . . . ?
C6A Si5 C7B F6A 76.8(14) . . . . ?
C6A Si5 C8B C5A -136(5) . . . . ?
C6A Si5 C8B F7A 82.1(14) . . . . ?
C6A Si5 C8B F8A -156.7(13) . . . . ?
C6A Si5 C8B F9A -37.9(13) . . . . ?
C6A Si5 C7A C5A 110(5) . . . . ?
C6A Si5 C7A F4A -173.5(15) . . . . ?
C6A Si5 C7A F5A -56(2) . . . . ?
C6A Si5 C7A F6A 67.4(18) . . . . ?
C6A Si5 C8A C5A -137(5) . . . . ?
C6A Si5 C8A F7A 78(3) . . . . ?
C6A Si5 C8A F8A -155(2) . . . . ?
C6A Si5 C8A F9A -36(2) . . . . ?
C6A C6B F1A Si5 19(3) . . . . ?
C6A C6B F3A Si5 -26(2) . . . . ?
C6A C5A C7A Si5 -59(5) . . . . ?
C6A C5A C7A F4A -166.1(16) . . . . ?
C6A C5A C7A F5A -44(2) . . . . ?
C6A C5A C7A F6A 80.6(17) . . . . ?
C6A C5A C8A Si5 36(5) . . . . ?
C6A C5A C8A F7A 72(3) . . . . ?
C6A C5A C8A F8A -161(2) . . . . ?
C6A C5A C8A F9A -46(2) . . . . ?
C7A Si5 C7B C5A -23(14) . . . . ?
C7A Si5 C7B F4A 47(13) . . . . ?
C7A Si5 C7B F5A 169(14) . . . . ?
C7A Si5 C7B F6A -58(13) . . . . ?
C7A Si5 C8B C5A 93(5) . . . . ?
C7A Si5 C8B F7A -49.7(14) . . . . ?
C7A Si5 C8B F8A 71.5(13) . . . . ?
C7A Si5 C8B F9A -169.7(11) . . . . ?
C7A Si5 C6A C6B 112(5) . . . . ?
C7A Si5 C6A C5A -92(5) . . . . ?
C7A Si5 C6A F1A 83.3(18) . . . . ?
C7A Si5 C6A F2A -44(2) . . . . ?
C7A Si5 C6A F3A -156.3(16) . . . . ?
C7A Si5 C8A C5A 91(5) . . . . ?
C7A Si5 C8A F7A -54(3) . . . . ?
C7A Si5 C8A F8A 73(3) . . . . ?
C7A Si5 C8A F9A -168.4(16) . . . . ?
C7A C5A C6A Si5 78(5) . . . . ?
C7A C5A C6A C6B 106(6) . . . . ?
C7A C5A C6A F1A 73(2) . . . . ?
C7A C5A C6A F2A -56.4(19) . . . . ?
C7A C5A C6A F3A -164.5(17) . . . . ?
C7A C5A C8A Si5 -79(5) . . . . ?
C7A C5A C8A F7A -43(3) . . . . ?
C7A C5A C8A F8A 84(2) . . . . ?
C7A C5A C8A F9A -161.6(17) . . . . ?
C8A Si5 C7B C5A -115(5) . . . . ?
C8A Si5 C7B F4A -44.4(15) . . . . ?
C8A Si5 C7B F5A 77.7(17) . . . . ?
C8A Si5 C7B F6A -149.5(16) . . . . ?
C8A Si5 C8B C5A 52(32) . . . . ?
C8A Si5 C8B F7A -90(31) . . . . ?
C8A Si5 C8B F8A 31(31) . . . . ?
C8A Si5 C8B F9A 150(31) . . . . ?
C8A Si5 C6A C6B -19(6) . . . . ?
C8A Si5 C6A C5A 138(6) . . . . ?
C8A Si5 C6A F1A -47(2) . . . . ?
C8A Si5 C6A F2A -174.5(18) . . . . ?
C8A Si5 C6A F3A 73(2) . . . . ?
C8A Si5 C7A C5A -113(6) . . . . ?
C8A Si5 C7A F4A -37(2) . . . . ?
C8A Si5 C7A F5A 80.8(19) . . . . ?
C8A Si5 C7A F6A -156.0(18) . . . . ?
C8A C5A C6A Si5 -35(5) . . . . ?
C8A C5A C6A C6B -7(7) . . . . ?
C8A C5A C6A F1A -40(2) . . . . ?
C8A C5A C6A F2A -169.4(18) . . . . ?
C8A C5A C6A F3A 83(2) . . . . ?
C8A C5A C7A Si5 57(5) . . . . ?
C8A C5A C7A F4A -50(2) . . . . ?
C8A C5A C7A F5A 72(2) . . . . ?
C8A C5A C7A F6A -162.9(17) . . . . ?
F1A Si5 C7B C5A 144(5) . . . . ?
F1A Si5 C7B F4A -146.0(11) . . . . ?
F1A Si5 C7B F5A -23.9(14) . . . . ?
F1A Si5 C7B F6A 109.0(12) . . . . ?
F1A Si5 C8B C5A -159(5) . . . . ?
F1A Si5 C8B F7A 58.8(13) . . . . ?
F1A Si5 C8B F8A 180.0(12) . . . . ?
F1A Si5 C8B F9A -61.2(11) . . . . ?
F1A Si5 C6A C6B 28(4) . . . . ?
F1A Si5 C6A C5A -175(6) . . . . ?
F1A Si5 C6A F2A -127(3) . . . . ?
F1A Si5 C6A F3A 120(3) . . . . ?
F1A Si5 C7A C5A 144(5) . . . . ?
F1A Si5 C7A F4A -140.3(15) . . . . ?
F1A Si5 C7A F5A -22.6(18) . . . . ?
F1A Si5 C7A F6A 100.6(16) . . . . ?
F1A Si5 C8A C5A -160(5) . . . . ?
F1A Si5 C8A F7A 55(2) . . . . ?
F1A Si5 C8A F8A -178(2) . . . . ?
F1A Si5 C8A F9A -59.4(19) . . . . ?
F1A C6B C6A Si5 -44(6) . . . . ?
F1A C6B C6A C5A -50(8) . . . . ?
F1A C6B C6A F2A 113(2) . . . . ?
F1A C6B C6A F3A -148(3) . . . . ?
F1A C6B F2A C6A -106(4) . . . . ?
F1A C6B F3A Si5 100(3) . . . . ?
F1A C6B F3A C6A 126(5) . . . . ?
F1A C6A F2A C6B 39(2) . . . . ?
F1A C6A F3A Si5 121(2) . . . . ?
F1A C6A F3A C6B -21(2) . . . . ?
F2A C6B C6A Si5 -158(6) . . . . ?
F2A C6B C6A C5A -163(7) . . . . ?
F2A C6B C6A F1A -113(2) . . . . ?
F2A C6B C6A F3A 99.0(19) . . . . ?
F2A C6B F1A Si5 89.1(16) . . . . ?
F2A C6B F1A C6A 70(3) . . . . ?
F2A C6B F3A Si5 -84.9(10) . . . . ?
F2A C6B F3A C6A -59(3) . . . . ?
F2A C6A F1A Si5 129(2) . . . . ?
F2A C6A F1A C6B -78(3) . . . . ?
F2A C6A F3A Si5 -121(2) . . . . ?
F2A C6A F3A C6B 97(3) . . . . ?
F3A Si5 C7B C5A 95(5) . . . . ?
F3A Si5 C7B F4A 164.7(13) . . . . ?
F3A Si5 C7B F5A -73.2(17) . . . . ?
F3A Si5 C7B F6A 59.7(16) . . . . ?
F3A Si5 C8B C5A -102(5) . . . . ?
F3A Si5 C8B F7A 115.3(13) . . . . ?
F3A Si5 C8B F8A -123.5(12) . . . . ?
F3A Si5 C8B F9A -4.7(12) . . . . ?
F3A Si5 C6A C6B -92(6) . . . . ?
F3A Si5 C6A C5A 65(6) . . . . ?
F3A Si5 C6A F1A -120(3) . . . . ?
F3A Si5 C6A F2A 112(2) . . . . ?
F3A Si5 C7A C5A 89(6) . . . . ?
F3A Si5 C7A F4A 165.4(14) . . . . ?
F3A Si5 C7A F5A -77(2) . . . . ?
F3A Si5 C7A F6A 46(2) . . . . ?
F3A Si5 C8A C5A -103(5) . . . . ?
F3A Si5 C8A F7A 112(2) . . . . ?
F3A Si5 C8A F8A -121(2) . . . . ?
F3A Si5 C8A F9A -2(2) . . . . ?
F3A C6B C6A Si5 103(5) . . . . ?
F3A C6B C6A C5A 98(6) . . . . ?
F3A C6B C6A F1A 148(3) . . . . ?
F3A C6B C6A F2A -99.0(19) . . . . ?
F3A C6B F1A Si5 -97(3) . . . . ?
F3A C6B F1A C6A -116(5) . . . . ?
F3A C6B F2A C6A 77(3) . . . . ?
F3A C6A F1A Si5 -120(2) . . . . ?
F3A C6A F1A C6B 33(3) . . . . ?
F3A C6A F2A C6B -77(3) . . . . ?
F4A C7B C5A O3 73.8(15) . . . . ?
F4A C7B C5A C6B -161.4(11) . . . . ?
F4A C7B C5A C8B -54.5(12) . . . . ?
F4A C7B C5A C6A -169.2(13) . . . . ?
F4A C7B C5A C7A 37(18) . . . . ?
F4A C7B C5A C8A -54.0(16) . . . . ?
F4A C7B F5A C7A 98(7) . . . . ?
F4A C7B F6A C7A -81(4) . . . . ?
F4A C7A F5A C7B -64(6) . . . . ?
F4A C7A F6A C7B 80(4) . . . . ?
F5A C7B C5A O3 -163.3(15) . . . . ?
F5A C7B C5A C6B -38.5(16) . . . . ?
F5A C7B C5A C8B 68.4(16) . . . . ?
F5A C7B C5A C6A -46.3(17) . . . . ?
F5A C7B C5A C7A 160(19) . . . . ?
F5A C7B C5A C8A 68.8(19) . . . . ?
F5A C7B F4A C7A -120(6) . . . . ?
F5A C7B F6A C7A 132(5) . . . . ?
F5A C7A F4A C7B 40(4) . . . . ?
F5A C7A F6A C7B -30(3) . . . . ?
F6A C7B C5A O3 -30.1(16) . . . . ?
F6A C7B C5A C6B 94.7(13) . . . . ?
F6A C7B C5A C8B -158.4(12) . . . . ?
F6A C7B C5A C6A 86.9(14) . . . . ?
F6A C7B C5A C7A -67(18) . . . . ?
F6A C7B C5A C8A -157.9(16) . . . . ?
F6A C7B F4A C7A 90(5) . . . . ?
F6A C7B F5A C7A -121(7) . . . . ?
F6A C7A F4A C7B -70(5) . . . . ?
F6A C7A F5A C7B 42(6) . . . . ?
F7A Si5 C7B C5A -138(5) . . . . ?
F7A Si5 C7B F4A -68.1(11) . . . . ?
F7A Si5 C7B F5A 54.0(14) . . . . ?
F7A Si5 C7B F6A -173.2(12) . . . . ?
F7A Si5 C8B C5A 142(5) . . . . ?
F7A Si5 C8B F8A 121.2(16) . . . . ?
F7A Si5 C8B F9A -120.0(15) . . . . ?
F7A Si5 C6A C6B 14(6) . . . . ?
F7A Si5 C6A C5A 171(5) . . . . ?
F7A Si5 C6A F1A -13.9(18) . . . . ?
F7A Si5 C6A F2A -141.1(15) . . . . ?
F7A Si5 C6A F3A 106.5(16) . . . . ?
F7A Si5 C7A C5A -139(5) . . . . ?
F7A Si5 C7A F4A -62.3(16) . . . . ?
F7A Si5 C7A F5A 55.3(16) . . . . ?
F7A Si5 C7A F6A 178.5(16) . . . . ?
F7A Si5 C8A C5A 146(5) . . . . ?
F7A Si5 C8A F8A 128(4) . . . . ?
F7A Si5 C8A F9A -114(3) . . . . ?
F7A C8B F8A C8A 97(5) . . . . ?
F7A C8B F9A Si5 -97.1(14) . . . . ?
F7A C8B F9A C8A -102(5) . . . . ?
F7A C8A F8A C8B -56(4) . . . . ?
F7A C8A F9A Si5 -120(3) . . . . ?
F7A C8A F9A C8B 54(4) . . . . ?
F8A C8B F7A Si5 -105.2(13) . . . . ?
F8A C8B F7A C8A -97(5) . . . . ?
F8A C8B F9A Si5 104.8(13) . . . . ?
F8A C8B F9A C8A 100(5) . . . . ?
F8A C8A F7A Si5 -135(3) . . . . ?
F8A C8A F7A C8B 57(4) . . . . ?
F8A C8A F9A Si5 130(3) . . . . ?
F8A C8A F9A C8B -56(4) . . . . ?
F9A Si5 C7B C5A -129(5) . . . . ?
F9A Si5 C7B F4A -59.0(13) . . . . ?
F9A Si5 C7B F5A 63.1(16) . . . . ?
F9A Si5 C7B F6A -164.0(12) . . . . ?
F9A Si5 C8B C5A -98(5) . . . . ?
F9A Si5 C8B F7A 120.0(15) . . . . ?
F9A Si5 C8B F8A -118.8(15) . . . . ?
F9A Si5 C6A C6B -38(5) . . . . ?
F9A Si5 C6A C5A 118(5) . . . . ?
F9A Si5 C6A F1A -66.5(16) . . . . ?
F9A Si5 C6A F2A 166.2(16) . . . . ?
F9A Si5 C6A F3A 53.9(17) . . . . ?
F9A Si5 C7A C5A -123(6) . . . . ?
F9A Si5 C7A F4A -47(2) . . . . ?
F9A Si5 C7A F5A 70.4(19) . . . . ?
F9A Si5 C7A F6A -166.4(13) . . . . ?
F9A Si5 C8A C5A -100(5) . . . . ?
F9A Si5 C8A F7A 114(3) . . . . ?
F9A Si5 C8A F8A -118(3) . . . . ?
F9A C8B F7A Si5 97.2(14) . . . . ?
F9A C8B F7A C8A 106(5) . . . . ?
F9A C8B F8A C8A -105(5) . . . . ?
F9A C8A F7A Si5 118(3) . . . . ?
F9A C8A F7A C8B -50(4) . . . . ?
F9A C8A F8A C8B 51(4) . . . . ?
C10A C9 C11A F13 84.7(8) . . . . ?
C10A C9 C11A F14 -160.9(7) . . . . ?
C10A C9 C11A F15A -40.8(9) . . . . ?
C10A C9 C12A F16 -32.3(10) . . . . ?
C10A C9 C12A F17 79.9(9) . . . . ?
C10A C9 C12A F18A -160.6(8) . . . . ?
C11A C9 C10A F10 -43.1(9) . . . . ?
C11A C9 C10A F11 78.0(9) . . . . ?
C11A C9 C10A F12A -167.1(8) . . . . ?
C11A C9 C12A F16 87.8(9) . . . . ?
C11A C9 C12A F17 -160.0(7) . . . . ?
C11A C9 C12A F18A -40.5(10) . . . . ?
C12A C9 C10A F10 79.1(9) . . . . ?
C12A C9 C10A F11 -159.9(8) . . . . ?
C12A C9 C10A F12A -45.0(10) . . . . ?
C12A C9 C11A F13 -38.3(9) . . . . ?
C12A C9 C11A F14 76.1(9) . . . . ?
C12A C9 C11A F15A -163.7(8) . . . . ?
C10B C9 C11B F13 30.1(11) . . . . ?
C10B C9 C11B F14 -83.9(9) . . . . ?
C10B C9 C11B F15B 153.7(10) . . . . ?
C10B C9 C12B F16 -88.5(9) . . . . ?
C10B C9 C12B F17 160.4(8) . . . . ?
C10B C9 C12B F18B 41.4(13) . . . . ?
C11B C9 C10B F10 -80.7(11) . . . . ?
C11B C9 C10B F11 155.4(9) . . . . ?
C11B C9 C10B F12B 41.9(11) . . . . ?
C11B C9 C12B F16 33.0(11) . . . . ?
C11B C9 C12B F17 -78.0(10) . . . . ?
C11B C9 C12B F18B 162.9(11) . . . . ?
C12B C9 C10B F10 39.6(11) . . . . ?
C12B C9 C10B F11 -84.3(11) . . . . ?
C12B C9 C10B F12B 162.2(9) . . . . ?
C12B C9 C11B F13 -86.4(10) . . . . ?
C12B C9 C11B F14 159.7(8) . . . . ?
C12B C9 C11B F15B 37.3(11) . . . . ?
